data_2009063
loop_
_publ_author_name
'Canisius, Johannes'
'Sch\"urmann, Markus'
'Preut, Hans'
'Krause, Norbert'

_publ_section_title
;
 Ethyl
 (<i>E</i>)-2-[benzyl(benzyloxycarbonyl)amino]-6,6-dimethylhept-2-en-4-ynoate
;
_journal_issue 10
_journal_name_full 'Acta Crystallographica Section C'
_journal_page_first IUC9900118
_journal_paper_doi 10.1107/S0108270199098686
_journal_volume 55
_journal_year 1999
_chemical_formula_sum 'C26 H29 N O4'
_chemical_formula_weight 419.50
_chemical_name_systematic
;
 ?
;
_space_group_IT_number 2
_symmetry_cell_setting triclinic
_symmetry_space_group_name_Hall '-P 1'
_symmetry_space_group_name_H-M 'P -1'
_audit_creation_method SHELXL-97
_cell_angle_alpha 112.8040(10)
_cell_angle_beta 108.7440(10)
_cell_angle_gamma 92.9760(10)
_cell_formula_units_Z 2
_cell_length_a 9.3140(10)
_cell_length_b 12.0840(10)
_cell_length_c 12.5830(10)
_cell_measurement_reflns_used 15975
_cell_measurement_temperature 291.0(10)
_cell_measurement_theta_max 25.28
_cell_measurement_theta_min 3.39
_cell_volume 1210.76(19)
_computing_cell_refinement 'DENZO and SCALEPACK (Otwinowski & Minor, 1997)'
_computing_data_collection 'Nonius KappaCCD software'
_computing_data_reduction 'DENZO and SCALEPACK'
_computing_molecular_graphics 'SHELXTL-Plus (Sheldrick, 1991)'
_computing_publication_material 'SHELXL97 and PARST95 (Nardelli, 1995)'
_computing_structure_refinement 'SHELXL97 (Sheldrick, 1997)'
_computing_structure_solution 'SHELXS97 (Sheldrick, 1990)'
_diffrn_ambient_temperature 291.0(10)
_diffrn_detector_area_resol_mean '19 vertical, 18 horizontal'
_diffrn_measured_fraction_theta_full 0.931
_diffrn_measured_fraction_theta_max 0.931
_diffrn_measurement_device_type 'Nonius KappaCCD'
_diffrn_measurement_method
;
360 frames via \w-rotation (\D\w = 1\%) and two times 60 s per frame
;
_diffrn_radiation_monochromator graphite
_diffrn_radiation_source 'fine-focus sealed tube'
_diffrn_radiation_type MoK\a
_diffrn_radiation_wavelength 0.71069
_diffrn_reflns_av_R_equivalents 0.024
_diffrn_reflns_av_sigmaI/netI 0.1166
_diffrn_reflns_limit_h_max 10
_diffrn_reflns_limit_h_min -10
_diffrn_reflns_limit_k_max 14
_diffrn_reflns_limit_k_min -14
_diffrn_reflns_limit_l_max 13
_diffrn_reflns_limit_l_min -15
_diffrn_reflns_number 15975
_diffrn_reflns_theta_full 25.28
_diffrn_reflns_theta_max 25.28
_diffrn_reflns_theta_min 3.39
_diffrn_standards_decay_% 0
_diffrn_standards_number none
_exptl_absorpt_coefficient_mu 0.077
_exptl_absorpt_correction_type none
_exptl_crystal_colour colourless
_exptl_crystal_density_diffrn 1.151
_exptl_crystal_density_method 'not measured'
_exptl_crystal_description needle
_exptl_crystal_F_000 448
_exptl_crystal_size_max 0.30
_exptl_crystal_size_mid 0.10
_exptl_crystal_size_min 0.08
_refine_diff_density_max 0.101
_refine_diff_density_min -0.123
_refine_ls_extinction_method none
_refine_ls_goodness_of_fit_ref 0.837
_refine_ls_hydrogen_treatment mixed
_refine_ls_matrix_type full
_refine_ls_number_parameters 387
_refine_ls_number_reflns 4098
_refine_ls_number_restraints 0
_refine_ls_restrained_S_all 0.837
_refine_ls_R_factor_all 0.142
_refine_ls_R_factor_gt 0.038
_refine_ls_shift/su_max 0.001
_refine_ls_shift/su_mean 0.000
_refine_ls_structure_factor_coef Fsqd
_refine_ls_weighting_details 'w = 1/[\s^2^(Fo^2^)+(0.0150P)^2^] where P = (Fo^2^+2Fc^2^)/3'
_refine_ls_weighting_scheme calc
_refine_ls_wR_factor_ref 0.075
_reflns_number_gt 1515
_reflns_number_total 4098
_reflns_threshold_expression I>2\s(I)
_cod_data_source_file qa0174.cif
_cod_data_source_block qa0174
_cod_depositor_comments
;
The following automatic conversions were performed:

'_refine_ls_weighting_scheme' value 'calc w =
1/[\s^2^(Fo^2^)+(0.0150P)^2^] where P = (Fo^2^+2Fc^2^)/3' was changed
to 'calc'. New tag '_refine_ls_weighting_details' was created. The
value of the new tag was set to 'w = 1/[\s^2^(Fo^2^)+(0.0150P)^2^]
where P = (Fo^2^+2Fc^2^)/3'.

Automatic conversion script
Id: cif_fix_values 3143 2015-03-26 13:38:13Z robertas 
;
_cod_database_code 2009063

loop_
_symmetry_equiv_pos_as_xyz
'x, y, z'
'-x, -y, -z'

loop_
_atom_site_label
_atom_site_fract_x
_atom_site_fract_y
_atom_site_fract_z
_atom_site_U_iso_or_equiv
_atom_site_adp_type
_atom_site_calc_flag
_atom_site_refinement_flags
_atom_site_occupancy
_atom_site_disorder_assembly
_atom_site_disorder_group
_atom_site_type_symbol
O1 .02000(16) .62667(14) .72844(14) .0731(5) Uani d . 1 . . O
O2 -.06315(17) .42790(15) .66903(15) .0979(6) Uani d . 1 . . O
O3 -.30609(15) .64967(15) .73324(15) .0762(5) Uani d . 1 . . O
O4 -.27233(17) .82900(16) .71671(15) .0964(6) Uani d . 1 . . O
N1 -.23686(18) .65195(18) .58011(19) .0625(5) Uani d . 1 . . N
C1 -.0801(2) .5200(3) .6567(2) .0667(6) Uani d . 1 . . C
C2 -.2129(2) .5311(2) .5599(2) .0573(6) Uani d . 1 . . C
C3 -.3040(3) .4351(2) .4571(2) .0655(7) Uani d . 1 . . C
H3 -.390(2) .4537(16) .4051(17) .075(7) Uiso d . 1 . . H
C4 -.2964(2) .3088(2) .4213(2) .0669(7) Uani d . 1 . . C
C5 -.3087(2) .2017(2) .3855(2) .0724(7) Uani d . 1 . . C
C6 -.3177(3) .0689(2) .3491(3) .0781(7) Uani d . 1 . . C
C61 -.4186(7) -.0009(3) .2063(4) .1200(14) Uani d P .75 A 1 C
H61A -.4258 -.0875 .1805 .180 Uiso calc PR .75 A 1 H
H61B -.3710 .0251 .1603 .180 Uiso calc PR .75 A 1 H
H61C -.5204 .0172 .1911 .180 Uiso calc PR .75 A 1 H
C62 -.1616(6) .0388(5) .3723(8) .147(3) Uani d P .75 A 1 C
H62A -.1706 -.0479 .3471 .221 Uiso calc PR .75 A 1 H
H62B -.0996 .0816 .4592 .221 Uiso calc PR .75 A 1 H
H62C -.1135 .0633 .3257 .221 Uiso calc PR .75 A 1 H
C63 -.4068(8) .0349(5) .4169(6) .130(2) Uani d P .75 A 1 C
H63A -.4920 .0766 .4153 .195 Uiso calc PR .75 A 1 H
H63B -.3397 .0586 .5014 .195 Uiso calc PR .75 A 1 H
H63C -.4456 -.0520 .3770 .195 Uiso calc PR .75 A 1 H
C61' -.471(2) -.0027(13) .313(3) .184(12) Uani d P .25 A 2 C
H61D -.5340 .0509 .3464 .276 Uiso calc PR .25 A 2 H
H61E -.4609 -.0633 .3453 .276 Uiso calc PR .25 A 2 H
H61F -.5196 -.0424 .2243 .276 Uiso calc PR .25 A 2 H
C62' -.235(3) .0210(17) .264(2) .178(11) Uani d P .25 A 2 C
H62D -.2401 -.0649 .2421 .267 Uiso calc PR .25 A 2 H
H62E -.1292 .0635 .3048 .267 Uiso calc PR .25 A 2 H
H62F -.2830 .0333 .1910 .267 Uiso calc PR .25 A 2 H
C63' -.209(3) .0541(13) .4805(14) .172(7) Uani d P .25 A 2 C
H63D -.2195 -.0312 .4634 .258 Uiso calc PR .25 A 2 H
H63E -.2443 .0962 .5463 .258 Uiso calc PR .25 A 2 H
H63F -.1020 .0889 .5049 .258 Uiso calc PR .25 A 2 H
C7 -.1951(3) .7104(3) .5090(3) .0728(7) Uani d . 1 . . C
H7A -.174(2) .8022(19) .5667(18) .088(8) Uiso d . 1 . . H
H7B -.105(2) .6830(17) .4941(17) .085(8) Uiso d . 1 . . H
C21 -.3245(3) .68393(17) .3876(2) .0595(6) Uani d . 1 . . C
C22 -.4775(3) .6734(2) .3767(3) .0706(7) Uani d . 1 . . C
H22 -.497(2) .6882(17) .4527(18) .078(8) Uiso d . 1 . . H
C23 -.5935(3) .6520(2) .2673(3) .0904(9) Uani d . 1 . . C
H23 -.703(3) .6522(18) .2696(18) .108(8) Uiso d . 1 . . H
C24 -.5607(4) .6421(2) .1666(3) .1001(10) Uani d . 1 . . C
H24 -.642(2) .6291(18) .088(2) .106(9) Uiso d . 1 . . H
C25 -.4110(5) .6534(3) .1750(3) .0992(9) Uani d . 1 . . C
H25 -.377(3) .648(2) .108(2) .119(11) Uiso d . 1 . . H
C26 -.2912(4) .6738(2) .2858(3) .0792(8) Uani d . 1 . . C
H26 -.189(2) .6774(17) .2928(18) .090(8) Uiso d . 1 . . H
C8 -.2701(2) .7210(3) .6814(3) .0700(7) Uani d . 1 . . C
C9 -.3395(3) .7110(4) .8461(3) .0916(9) Uani d . 1 . . C
H9A -.378(2) .786(2) .8392(18) .094(9) Uiso d . 1 . . H
H9B -.423(3) .643(2) .841(2) .168(13) Uiso d . 1 . . H
C31 -.1936(3) .7526(3) .9588(2) .0731(7) Uani d . 1 . . C
C32 -.1133(4) .8698(3) 1.0199(3) .1040(9) Uani d . 1 . . C
H32 -.169(3) .930(3) .988(3) .158(14) Uiso d . 1 . . H
C33 .0218(5) .9052(5) 1.1267(4) .1271(13) Uani d . 1 . . C
H33 .073(4) .991(4) 1.159(3) .24(2) Uiso d . 1 . . H
C34 .0683(5) .8197(7) 1.1671(4) .1365(17) Uani d . 1 . . C
H34 .160(3) .844(3) 1.242(3) .153(13) Uiso d . 1 . . H
C35 -.0077(4) .7036(6) 1.1105(4) .1255(12) Uani d . 1 . . C
H35 .027(3) .625(3) 1.139(3) .210(16) Uiso d . 1 . . H
C36 -.1404(3) .6700(4) 1.0047(3) .0975(9) Uani d . 1 . . C
H36 -.188(2) .584(2) .963(2) .111(10) Uiso d . 1 . . H
C10 .1541(3) .6283(3) .8294(3) .0930(9) Uani d . 1 . . C
H10A .115(3) .591(2) .879(2) .147(13) Uiso d . 1 . . H
H10B .222(3) .577(3) .788(3) .180(15) Uiso d . 1 . . H
C11 .2446(5) .7550(4) .8976(4) .1096(11) Uani d . 1 . . C
H11A .341(3) .758(2) .959(2) .136(10) Uiso d . 1 . . H
H11B .191(5) .809(4) .930(4) .24(3) Uiso d . 1 . . H
H11C .265(3) .785(3) .842(3) .21(2) Uiso d . 1 . . H

loop_
_atom_site_aniso_label
_atom_site_aniso_U_11
_atom_site_aniso_U_22
_atom_site_aniso_U_33
_atom_site_aniso_U_12
_atom_site_aniso_U_13
_atom_site_aniso_U_23
O1 .0572(8) .0676(11) .0753(11) .0048(8) .0025(8) .0303(10)
O2 .0910(11) .0688(12) .1144(14) .0164(10) .0031(10) .0480(12)
O3 .0789(10) .0800(13) .0633(12) .0230(9) .0221(9) .0268(11)
O4 .0966(11) .0596(12) .0989(14) .0211(10) .0135(9) .0175(11)
N1 .0669(12) .0523(14) .0583(14) .0106(10) .0116(10) .0234(13)
C1 .0589(14) .0625(18) .0715(18) .0138(15) .0150(14) .0285(16)
C2 .0580(14) .0529(18) .0604(17) .0140(13) .0188(13) .0259(15)
C3 .0665(15) .0554(19) .0651(19) .0080(14) .0156(14) .0240(16)
C4 .0740(14) .0518(17) .0666(18) .0007(15) .0261(12) .0186(16)
C5 .0732(14) .0653(19) .0761(19) .0047(15) .0317(13) .0256(17)
C6 .0861(19) .0438(17) .105(2) .0117(15) .0435(18) .0259(17)
C61 .150(4) .050(3) .112(4) .008(3) .029(3) .004(2)
C62 .084(3) .092(4) .266(10) .036(2) .055(5) .084(6)
C63 .197(7) .061(4) .167(6) .014(4) .099(5) .060(4)
C61' .120(14) .055(10) .33(3) -.021(8) .135(18) -.007(16)
C62' .31(3) .088(14) .29(3) .13(2) .24(3) .11(2)
C63' .208(18) .134(13) .155(15) -.008(11) -.022(12) .120(12)
C7 .0652(17) .068(2) .087(2) .0113(15) .0209(16) .0406(19)
C21 .0621(17) .0489(15) .0707(18) .0128(11) .0209(15) .0314(14)
C22 .0572(16) .087(2) .073(2) .0112(12) .0159(16) .0457(17)
C23 .069(2) .102(2) .105(3) .0100(15) .016(2) .062(2)
C24 .103(3) .095(2) .090(3) .0057(18) .006(3) .052(2)
C25 .140(3) .091(2) .083(3) .022(2) .051(3) .046(2)
C26 .079(2) .0739(19) .096(3) .0233(15) .036(2) .0429(18)
C8 .0545(13) .060(2) .068(2) .0109(14) -.0009(13) .0191(19)
C9 .0782(19) .117(3) .068(2) .039(2) .0250(17) .027(2)
C31 .0712(17) .079(2) .0611(19) .0163(17) .0259(15) .0207(18)
C32 .125(3) .087(3) .080(3) .015(2) .036(2) .019(2)
C33 .141(4) .110(4) .088(3) -.026(3) .039(3) .009(3)
C34 .101(3) .204(6) .074(3) -.003(4) .019(3) .045(4)
C35 .095(3) .164(4) .123(3) .022(3) .021(2) .083(3)
C36 .078(2) .093(3) .109(3) .003(2) .025(2) .041(2)
C10 .0640(16) .098(3) .088(2) .0034(18) -.0080(18) .041(2)
C11 .084(2) .118(3) .089(3) -.009(2) -.006(2) .040(3)

loop_
_atom_type_symbol
_atom_type_description
_atom_type_scat_dispersion_real
_atom_type_scat_dispersion_imag
_atom_type_scat_source
C C 0.0033 0.0016 'International Tables Vol C Tables 4.2.6.8 and 6.1.1.4'
H H 0.0000 0.0000 'International Tables Vol C Tables 4.2.6.8 and 6.1.1.4'
N N 0.0061 0.0033 'International Tables Vol C Tables 4.2.6.8 and 6.1.1.4'
O O 0.0106 0.0060 'International Tables Vol C Tables 4.2.6.8 and 6.1.1.4'

loop_
_geom_angle_atom_site_label_1
_geom_angle_atom_site_label_2
_geom_angle_atom_site_label_3
_geom_angle
C1 O1 C10 116.45(19)
C8 O3 C9 116.8(2)
C8 N1 C2 119.4(2)
C8 N1 C7 119.5(2)
C2 N1 C7 119.9(2)
O2 C1 O1 123.7(2)
O2 C1 C2 125.0(2)
O1 C1 C2 111.2(2)
C3 C2 N1 120.5(2)
C3 C2 C1 122.9(2)
N1 C2 C1 116.6(2)
C2 C3 C4 128.1(2)
C2 C3 H3 114.8(11)
C4 C3 H3 117.0(11)
C5 C4 C3 172.1(2)
C4 C5 C6 176.2(3)
C62' C6 C61' 116.5(12)
C62' C6 C5 109.8(7)
C61' C6 C5 115.5(7)
C5 C6 C62 111.1(3)
C5 C6 C63 106.3(3)
C62 C6 C63 115.0(4)
C5 C6 C61 108.0(2)
C62 C6 C61 109.3(4)
C63 C6 C61 106.9(3)
C62' C6 C63' 103.9(10)
C61' C6 C63' 103.3(12)
C5 C6 C63' 106.4(5)
C6 C61 H61A 109.5
C6 C61 H61B 109.5
H61A C61 H61B 109.5
C6 C61 H61C 109.5
H61A C61 H61C 109.5
H61B C61 H61C 109.5
C6 C62 H62A 109.5
C6 C62 H62B 109.5
H62A C62 H62B 109.5
C6 C62 H62C 109.5
H62A C62 H62C 109.5
H62B C62 H62C 109.5
C6 C63 H63A 109.5
C6 C63 H63B 109.5
H63A C63 H63B 109.5
C6 C63 H63C 109.5
H63A C63 H63C 109.5
H63B C63 H63C 109.5
C6 C61' H61D 109.5
C6 C61' H61E 109.5
H61D C61' H61E 109.5
C6 C61' H61F 109.5
H61D C61' H61F 109.5
H61E C61' H61F 109.5
C6 C62' H62D 109.5
C6 C62' H62E 109.5
H62D C62' H62E 109.5
C6 C62' H62F 109.5
H62D C62' H62F 109.5
H62E C62' H62F 109.5
C6 C63' H63D 109.5
C6 C63' H63E 109.5
H63D C63' H63E 109.5
C6 C63' H63F 109.5
H63D C63' H63F 109.5
H63E C63' H63F 109.5
N1 C7 C21 113.3(2)
N1 C7 H7A 102.7(11)
C21 C7 H7A 108.9(10)
N1 C7 H7B 108.0(11)
C21 C7 H7B 110.4(12)
H7A C7 H7B 113.5(16)
C26 C21 C22 118.3(2)
C26 C21 C7 120.1(2)
C22 C21 C7 121.5(3)
C23 C22 C21 121.1(3)
C23 C22 H22 122.0(11)
C21 C22 H22 116.7(11)
C24 C23 C22 120.6(3)
C24 C23 H23 123.4(12)
C22 C23 H23 115.8(12)
C25 C24 C23 119.5(3)
C25 C24 H24 118.4(13)
C23 C24 H24 122.1(13)
C24 C25 C26 120.5(3)
C24 C25 H25 125.0(14)
C26 C25 H25 114.5(14)
C21 C26 C25 119.9(3)
C21 C26 H26 117.8(13)
C25 C26 H26 122.2(13)
O4 C8 O3 125.0(3)
O4 C8 N1 124.9(3)
O3 C8 N1 110.1(2)
O3 C9 C31 110.1(2)
O3 C9 H9A 104.4(12)
C31 C9 H9A 108.8(12)
O3 C9 H9B 104.2(15)
C31 C9 H9B 113.2(14)
H9A C9 H9B 115.6(19)
C32 C31 C36 118.1(3)
C32 C31 C9 122.6(3)
C36 C31 C9 119.3(3)
C31 C32 C33 120.7(4)
C31 C32 H32 113.8(16)
C33 C32 H32 125.0(16)
C34 C33 C32 118.4(4)
C34 C33 H33 129(2)
C32 C33 H33 112(2)
C35 C34 C33 123.0(4)
C35 C34 H34 118.2(17)
C33 C34 H34 118.8(18)
C34 C35 C36 117.8(4)
C34 C35 H35 126.7(16)
C36 C35 H35 115.5(17)
C31 C36 C35 122.0(4)
C31 C36 H36 122.3(14)
C35 C36 H36 115.6(14)
O1 C10 C11 106.8(3)
O1 C10 H10A 108.2(14)
C11 C10 H10A 117.5(15)
O1 C10 H10B 106.0(16)
C11 C10 H10B 105.1(17)
H10A C10 H10B 112(2)
C10 C11 H11A 109.5(15)
C10 C11 H11B 113(3)
H11A C11 H11B 112(3)
C10 C11 H11C 111(2)
H11A C11 H11C 110(2)
H11B C11 H11C 100(3)

loop_
_geom_bond_atom_site_label_1
_geom_bond_atom_site_label_2
_geom_bond_site_symmetry_2
_geom_bond_distance
_geom_bond_publ_flag
O1 C1 . 1.334(2) ?
O1 C10 . 1.460(2) ?
O2 C1 . 1.193(2) ?
O3 C8 . 1.351(2) ?
O3 C9 . 1.468(3) ?
O4 C8 . 1.209(2) ?
N1 C8 . 1.369(3) ?
N1 C2 . 1.424(2) ?
N1 C7 . 1.462(3) ?
C1 C2 . 1.486(3) ?
C2 C3 . 1.330(3) ?
C3 C4 . 1.427(3) ?
C3 H3 . .955(17) ?
C4 C5 . 1.179(3) ?
C5 C6 . 1.477(3) ?
C6 C62' . 1.466(16) ?
C6 C61' . 1.468(15) ?
C6 C62 . 1.482(5) ?
C6 C63 . 1.509(6) ?
C6 C61 . 1.575(4) ?
C6 C63' . 1.722(12) ?
C61 H61A . .9600 ?
C61 H61B . .9600 ?
C61 H61C . .9600 ?
C62 H62A . .9600 ?
C62 H62B . .9600 ?
C62 H62C . .9600 ?
C63 H63A . .9600 ?
C63 H63B . .9600 ?
C63 H63C . .9600 ?
C61' H61D . .9600 ?
C61' H61E . .9600 ?
C61' H61F . .9600 ?
C62' H62D . .9600 ?
C62' H62E . .9600 ?
C62' H62F . .9600 ?
C63' H63D . .9600 ?
C63' H63E . .9600 ?
C63' H63F . .9600 ?
C7 C21 . 1.511(3) ?
C7 H7A . 1.028(19) ?
C7 H7B . .966(19) ?
C21 C26 . 1.375(3) ?
C21 C22 . 1.381(3) ?
C22 C23 . 1.367(3) ?
C22 H22 . .984(18) ?
C23 C24 . 1.360(3) ?
C23 H23 . 1.03(2) ?
C24 C25 . 1.359(4) ?
C24 H24 . .98(2) ?
C25 C26 . 1.399(4) ?
C25 H25 . .97(2) ?
C26 H26 . .927(18) ?
C9 C31 . 1.499(3) ?
C9 H9A . 1.02(2) ?
C9 H9B . 1.07(3) ?
C31 C32 . 1.354(3) ?
C31 C36 . 1.375(3) ?
C32 C33 . 1.409(5) ?
C32 H32 . 1.05(3) ?
C33 C34 . 1.351(5) ?
C33 H33 . .99(4) ?
C34 C35 . 1.333(5) ?
C34 H34 . .97(3) ?
C35 C36 . 1.391(4) ?
C35 H35 . 1.16(4) ?
C36 H36 . .97(2) ?
C10 C11 . 1.474(4) ?
C10 H10A . 1.03(3) ?
C10 H10B . 1.03(3) ?
C11 H11A . .97(2) ?
C11 H11B . .90(4) ?
C11 H11C . .96(4) ?

loop_
_geom_torsion_atom_site_label_1
_geom_torsion_atom_site_label_2
_geom_torsion_atom_site_label_3
_geom_torsion_atom_site_label_4
_geom_torsion
C10 O1 C1 O2 -2.1(4)
C10 O1 C1 C2 178.6(2)
C8 N1 C2 C3 119.4(2)
C7 N1 C2 C3 -73.2(3)
C8 N1 C2 C1 -62.3(2)
C7 N1 C2 C1 105.2(2)
O2 C1 C2 C3 -19.0(4)
O1 C1 C2 C3 160.4(2)
O2 C1 C2 N1 162.8(2)
O1 C1 C2 N1 -17.9(3)
N1 C2 C3 C4 179.5(2)
C1 C2 C3 C4 1.3(4)
C2 C3 C4 C5 145.4(18)
C8 N1 C7 C21 -103.9(3)
C2 N1 C7 C21 88.7(3)
N1 C7 C21 C26 -146.4(2)
N1 C7 C21 C22 35.8(3)
C26 C21 C22 C23 0.7(3)
C7 C21 C22 C23 178.6(2)
C21 C22 C23 C24 -0.8(4)
C22 C23 C24 C25 0.1(4)
C23 C24 C25 C26 0.7(4)
C22 C21 C26 C25 0.0(3)
C7 C21 C26 C25 -177.8(2)
C24 C25 C26 C21 -0.7(4)
C9 O3 C8 O4 -4.5(3)
C9 O3 C8 N1 177.91(17)
C2 N1 C8 O4 169.7(2)
C7 N1 C8 O4 2.2(3)
C2 N1 C8 O3 -12.7(2)
C7 N1 C8 O3 179.78(17)
C8 O3 C9 C31 -90.2(3)
O3 C9 C31 C32 99.9(3)
O3 C9 C31 C36 -81.9(3)
C36 C31 C32 C33 0.7(4)
C9 C31 C32 C33 178.9(3)
C31 C32 C33 C34 -0.6(5)
C32 C33 C34 C35 0.0(6)
C33 C34 C35 C36 0.4(6)
C32 C31 C36 C35 -0.3(4)
C9 C31 C36 C35 -178.5(3)
C34 C35 C36 C31 -0.2(5)
C1 O1 C10 C11 -178.2(3)
